data_7101768
loop_
_publ_author_name
'Ismayilov, Rayyat H'
'Wang, Wen-Zhen'
'Wang, Rui-Ren'
'Yeh, Chen-Yu'
'Lee, Gene-Hsiang'
'Peng, Shie-Ming'

_publ_section_title
;
 Four quadruple metal-metal bonds lined up: linear nonachromium(II)
 metal string complexes.
;
_journal_issue 11
_journal_name_full 'Chemical communications (Cambridge, England)'
_journal_page_first 1121
_journal_page_last 1123
_journal_paper_doi 10.1039/b614597c
_journal_year 2007
_chemical_formula_sum 'C124 H114 Cl2 Cr9 N40 O'
_chemical_formula_weight 2719.45
_chemical_name_systematic
;
?
;
_space_group_IT_number 15
_symmetry_cell_setting monoclinic
_symmetry_space_group_name_Hall '-C 2yc'
_symmetry_space_group_name_H-M 'C 1 2/c 1'
_atom_sites_solution_hydrogens geom
_atom_sites_solution_primary direct
_atom_sites_solution_secondary difmap
_audit_creation_method SHELXL-97
_cell_angle_alpha 90.00
_cell_angle_beta 95.391(4)
_cell_angle_gamma 90.00
_cell_formula_units_Z 4
_cell_length_a 44.392(3)
_cell_length_b 14.3963(10)
_cell_length_c 18.6471(12)
_cell_measurement_reflns_used all
_cell_measurement_temperature 150(2)
_cell_measurement_theta_max 25.00
_cell_measurement_theta_min 1.00
_cell_volume 11864.3(14)
_computing_cell_refinement DENZO-SMN
_computing_data_collection 'NONIUS COLLECT'
_computing_data_reduction DENZO-SMN
_computing_molecular_graphics 'Bruker SHELXTL'
_computing_publication_material 'Bruker SHELXTL'
_computing_structure_refinement 'SHELXL-97 (Sheldrick, 1997)'
_computing_structure_solution 'SHELXS-97 (Sheldrick, 1990)'
_diffrn_ambient_temperature 150(2)
_diffrn_measured_fraction_theta_full 0.995
_diffrn_measured_fraction_theta_max 0.995
_diffrn_measurement_device_type 'NONIUS KappaCCD'
_diffrn_measurement_method '\w scans'
_diffrn_radiation_monochromator graphite
_diffrn_radiation_source 'fine-focus sealed tube'
_diffrn_radiation_type MoK\a
_diffrn_radiation_wavelength 0.71073
_diffrn_reflns_av_R_equivalents 0.1001
_diffrn_reflns_av_sigmaI/netI 0.1009
_diffrn_reflns_limit_h_max 52
_diffrn_reflns_limit_h_min -52
_diffrn_reflns_limit_k_max 17
_diffrn_reflns_limit_k_min -16
_diffrn_reflns_limit_l_max 22
_diffrn_reflns_limit_l_min -22
_diffrn_reflns_number 46502
_diffrn_reflns_theta_full 25.00
_diffrn_reflns_theta_max 25.00
_diffrn_reflns_theta_min 1.49
_exptl_absorpt_coefficient_mu 0.907
_exptl_absorpt_correction_T_max 0.998
_exptl_absorpt_correction_T_min 0.782
_exptl_absorpt_correction_type multi-scan
_exptl_crystal_colour dark-brown
_exptl_crystal_density_diffrn 1.522
_exptl_crystal_density_method 'not measured'
_exptl_crystal_description plate
_exptl_crystal_F_000 5584
_exptl_crystal_size_max 0.50
_exptl_crystal_size_mid 0.15
_exptl_crystal_size_min 0.02
_refine_diff_density_max 0.977
_refine_diff_density_min -1.049
_refine_diff_density_rms 0.182
_refine_ls_extinction_method none
_refine_ls_goodness_of_fit_ref 1.043
_refine_ls_hydrogen_treatment constr
_refine_ls_matrix_type full
_refine_ls_number_parameters 771
_refine_ls_number_reflns 10382
_refine_ls_number_restraints 0
_refine_ls_restrained_S_all 1.043
_refine_ls_R_factor_all 0.1884
_refine_ls_R_factor_gt 0.0788
_refine_ls_shift/su_max 0.003
_refine_ls_shift/su_mean 0.000
_refine_ls_structure_factor_coef Fsqd
_refine_ls_weighting_details 'calc w=1/[\s^2^(Fo^2^)+(0.1090P)^2^+51.0938P] where P=(Fo^2^+2Fc^2^)/3'
_refine_ls_weighting_scheme calc
_refine_ls_wR_factor_gt 0.1929
_refine_ls_wR_factor_ref 0.2618
_reflns_number_gt 4710
_reflns_number_total 10382
_reflns_threshold_expression >2sigma(I)
_cod_data_source_file b614597c.txt
_cod_data_source_block ic11235
_cod_depositor_comments
;
The following automatic conversions were performed:
'_symmetry_cell_setting' value 'Monoclinic' changed to 'monoclinic'
according to '/home/saulius/struct/CIF-dictionaries/cif_core.dic'
dictionary named 'cif_core.dic' version 2.4.1 from 2010-06-29.

Automatic conversion script
Id: cif_fix_enum 1527 2010-12-29 10:47:43Z saulius 
;
_cod_original_sg_symbol_H-M C2/c
_cod_database_code 7101768

loop_
_symmetry_equiv_pos_as_xyz
'x, y, z'
'-x, y, -z+1/2'
'x+1/2, y+1/2, z'
'-x+1/2, y+1/2, -z+1/2'
'-x, -y, -z'
'x, -y, z-1/2'
'-x+1/2, -y+1/2, -z'
'x+1/2, -y+1/2, z-1/2'

loop_
_atom_site_label
_atom_site_type_symbol
_atom_site_fract_x
_atom_site_fract_y
_atom_site_fract_z
_atom_site_U_iso_or_equiv
_atom_site_adp_type
_atom_site_occupancy
_atom_site_symmetry_multiplicity
_atom_site_calc_flag
_atom_site_refinement_flags
_atom_site_disorder_assembly
_atom_site_disorder_group
Cr1 Cr 0.20230(3) 0.62995(8) 0.29514(6) 0.0468(4) Uani 1 1 d . . .
Cr3 Cr 0.10001(3) 0.63382(8) 0.26977(6) 0.0469(4) Uani 1 1 d . . .
Cr2 Cr 0.15486(8) 0.6297(2) 0.28289(17) 0.0391(10) Uiso 0.50 1 d P . 1
Cr4 Cr 0.05423(7) 0.6359(2) 0.25905(16) 0.0379(10) Uiso 0.50 1 d P . 1
Cr2' Cr 0.14630(8) 0.6321(2) 0.28129(17) 0.0406(11) Uiso 0.50 1 d P . 2
Cr4' Cr 0.04563(8) 0.6360(2) 0.25783(17) 0.0392(10) Uiso 0.50 1 d P . 2
Cr5 Cr 0.0000 0.63614(12) 0.2500 0.0477(5) Uani 1 2 d S . .
Cl1 Cl 0.25978(4) 0.63368(13) 0.30767(10) 0.0504(5) Uani 1 1 d . . .
N1 N 0.19795(13) 0.4862(4) 0.3138(3) 0.0435(15) Uani 1 1 d . . .
N2 N 0.14861(12) 0.5100(4) 0.3372(3) 0.0407(15) Uani 1 1 d . . .
N3 N 0.09931(12) 0.5427(4) 0.3547(3) 0.0397(14) Uani 1 1 d . . .
N4 N 0.04999(12) 0.5902(4) 0.3612(3) 0.0421(15) Uani 1 1 d . . .
N5 N 0.00012(12) 0.6380(4) 0.3592(3) 0.0372(14) Uani 1 1 d . . .
N6 N -0.04947(12) 0.6841(4) 0.3436(3) 0.0429(15) Uani 1 1 d . . .
N7 N -0.09971(12) 0.7224(4) 0.3167(3) 0.0375(14) Uani 1 1 d . . .
N8 N -0.14974(13) 0.7490(4) 0.2763(3) 0.0420(15) Uani 1 1 d . . .
N9 N -0.19798(12) 0.7734(4) 0.2237(3) 0.0420(15) Uani 1 1 d . . .
N10 N 0.00278(17) 0.6393(5) 0.5074(4) 0.072(2) Uani 1 1 d . . .
N11 N 0.19856(13) 0.6589(4) 0.4042(3) 0.0434(15) Uani 1 1 d . . .
N12 N 0.14972(12) 0.7056(4) 0.3738(3) 0.0425(15) Uani 1 1 d . . .
N13 N 0.09996(12) 0.7460(4) 0.3375(3) 0.0404(14) Uani 1 1 d . . .
N14 N 0.05012(13) 0.7688(4) 0.2939(3) 0.0439(15) Uani 1 1 d . . .
N15 N 0.0000 0.7772(6) 0.2500 0.040(2) Uani 1 2 d S . .
N16 N 0.0000 0.9682(8) 0.2500 0.089(4) Uani 1 2 d S . .
N17 N 0.19943(13) 0.6005(4) 0.1837(3) 0.0416(14) Uani 1 1 d . . .
N18 N 0.14962(12) 0.5552(4) 0.1899(3) 0.0400(14) Uani 1 1 d . . .
N19 N 0.09954(13) 0.5212(4) 0.2020(3) 0.0397(14) Uani 1 1 d . . .
N20 N 0.04956(12) 0.5028(4) 0.2233(3) 0.0395(14) Uani 1 1 d . . .
N21 N 0.0000 0.4949(6) 0.2500 0.039(2) Uani 1 2 d S . .
N22 N 0.0000 0.3032(8) 0.2500 0.084(3) Uani 1 2 d S . .
C1 C 0.22104(17) 0.4291(6) 0.2995(4) 0.050(2) Uani 1 1 d . . .
H1A H 0.2399 0.4562 0.2914 0.060 Uiso 1 1 calc R . .
C2 C 0.21832(18) 0.3345(6) 0.2963(4) 0.059(2) Uani 1 1 d . . .
H2A H 0.2350 0.2970 0.2862 0.070 Uiso 1 1 calc R . .
C3 C 0.19078(19) 0.2941(6) 0.3081(4) 0.061(2) Uani 1 1 d . . .
H3A H 0.1884 0.2285 0.3062 0.073 Uiso 1 1 calc R . .
C4 C 0.16704(18) 0.3500(5) 0.3225(4) 0.052(2) Uani 1 1 d . . .
H4A H 0.1479 0.3236 0.3296 0.063 Uiso 1 1 calc R . .
C5 C 0.17122(16) 0.4466(5) 0.3267(4) 0.0424(18) Uani 1 1 d . . .
C6 C 0.12393(15) 0.4883(5) 0.3729(4) 0.0409(18) Uani 1 1 d . . .
C7 C 0.12273(16) 0.4209(5) 0.4262(4) 0.0468(19) Uani 1 1 d . . .
H7A H 0.1399 0.3830 0.4396 0.056 Uiso 1 1 calc R . .
C8 C 0.09674(17) 0.4099(6) 0.4592(4) 0.055(2) Uani 1 1 d . . .
H8A H 0.0956 0.3629 0.4946 0.066 Uiso 1 1 calc R . .
C9 C 0.07214(16) 0.4665(6) 0.4413(4) 0.052(2) Uani 1 1 d . . .
H9A H 0.0543 0.4597 0.4651 0.062 Uiso 1 1 calc R . .
C10 C 0.07356(15) 0.5330(5) 0.3887(4) 0.0416(18) Uani 1 1 d . . .
C11 C 0.02592(16) 0.6115(5) 0.3994(4) 0.0442(18) Uani 1 1 d . . .
C12 C 0.02667(16) 0.6153(6) 0.4742(4) 0.051(2) Uani 1 1 d . . .
H12A H 0.0450 0.6000 0.5024 0.061 Uiso 1 1 calc R . .
C13 C -0.02295(16) 0.6669(5) 0.4653(4) 0.0466(19) Uani 1 1 d . . .
H13A H -0.0400 0.6876 0.4882 0.056 Uiso 1 1 calc R . .
C14 C -0.02455(15) 0.6653(5) 0.3919(4) 0.0421(18) Uani 1 1 d . . .
C15 C -0.07415(16) 0.7358(5) 0.3622(3) 0.0390(17) Uani 1 1 d . . .
C16 C -0.07382(17) 0.8006(5) 0.4175(4) 0.051(2) Uani 1 1 d . . .
H16A H -0.0556 0.8132 0.4468 0.061 Uiso 1 1 calc R . .
C17 C -0.10025(18) 0.8466(6) 0.4294(4) 0.057(2) Uani 1 1 d . . .
H17A H -0.1005 0.8886 0.4687 0.069 Uiso 1 1 calc R . .
C18 C -0.12684(17) 0.8312(5) 0.3835(4) 0.049(2) Uani 1 1 d . . .
H18A H -0.1451 0.8621 0.3915 0.059 Uiso 1 1 calc R . .
C19 C -0.12569(16) 0.7704(5) 0.3267(4) 0.0434(18) Uani 1 1 d . . .
C20 C -0.17192(16) 0.8134(5) 0.2556(4) 0.0433(18) Uani 1 1 d . . .
C21 C -0.16903(17) 0.9102(5) 0.2597(4) 0.050(2) Uani 1 1 d . . .
H21A H -0.1512 0.9369 0.2832 0.060 Uiso 1 1 calc R . .
C22 C -0.19141(18) 0.9656(6) 0.2305(4) 0.053(2) Uani 1 1 d . . .
H22A H -0.1893 1.0313 0.2325 0.064 Uiso 1 1 calc R . .
C23 C -0.21792(16) 0.9253(6) 0.1970(4) 0.049(2) Uani 1 1 d . . .
H23A H -0.2341 0.9629 0.1769 0.059 Uiso 1 1 calc R . .
C24 C -0.21980(16) 0.8317(6) 0.1941(4) 0.0456(19) Uani 1 1 d . . .
H24A H -0.2375 0.8050 0.1698 0.055 Uiso 1 1 calc R . .
C25 C 0.22253(16) 0.6429(5) 0.4540(4) 0.0474(19) Uani 1 1 d . . .
H25A H 0.2404 0.6175 0.4378 0.057 Uiso 1 1 calc R . .
C26 C 0.22222(18) 0.6614(6) 0.5264(4) 0.058(2) Uani 1 1 d . . .
H26A H 0.2396 0.6509 0.5590 0.069 Uiso 1 1 calc R . .
C27 C 0.19610(18) 0.6955(6) 0.5498(4) 0.054(2) Uani 1 1 d . . .
H27A H 0.1951 0.7089 0.5994 0.064 Uiso 1 1 calc R . .
C28 C 0.17123(16) 0.7104(5) 0.5010(4) 0.048(2) Uani 1 1 d . . .
H28A H 0.1529 0.7323 0.5174 0.058 Uiso 1 1 calc R . .
C29 C 0.17276(16) 0.6938(5) 0.4280(4) 0.0418(18) Uani 1 1 d . . .
C30 C 0.12591(17) 0.7653(5) 0.3816(4) 0.0460(19) Uani 1 1 d . . .
C31 C 0.12660(17) 0.8436(6) 0.4254(4) 0.057(2) Uani 1 1 d . . .
H31A H 0.1448 0.8606 0.4533 0.068 Uiso 1 1 calc R . .
C32 C 0.10102(19) 0.8958(6) 0.4281(4) 0.065(2) Uani 1 1 d . . .
H32A H 0.1015 0.9484 0.4590 0.078 Uiso 1 1 calc R . .
C33 C 0.07440(17) 0.8738(6) 0.3870(4) 0.056(2) Uani 1 1 d . . .
H33A H 0.0565 0.9087 0.3912 0.067 Uiso 1 1 calc R . .
C34 C 0.07448(16) 0.7998(5) 0.3396(4) 0.0439(19) Uani 1 1 d . . .
C35 C 0.02555(16) 0.8260(6) 0.2728(4) 0.0446(19) Uani 1 1 d . . .
C36 C 0.02547(17) 0.9198(6) 0.2706(4) 0.059(2) Uani 1 1 d . . .
H36A H 0.0437 0.9526 0.2838 0.071 Uiso 1 1 calc R . .
C37 C 0.22330(16) 0.6152(5) 0.1450(4) 0.050(2) Uani 1 1 d . . .
H37A H 0.2412 0.6410 0.1692 0.060 Uiso 1 1 calc R . .
C38 C 0.22334(17) 0.5952(5) 0.0730(4) 0.051(2) Uani 1 1 d . . .
H38A H 0.2411 0.6035 0.0489 0.062 Uiso 1 1 calc R . .
C39 C 0.19693(17) 0.5627(6) 0.0366(4) 0.055(2) Uani 1 1 d . . .
H39A H 0.1959 0.5504 -0.0136 0.066 Uiso 1 1 calc R . .
C40 C 0.17199(16) 0.5482(5) 0.0743(4) 0.049(2) Uani 1 1 d . . .
H40A H 0.1536 0.5268 0.0495 0.058 Uiso 1 1 calc R . .
C41 C 0.17338(15) 0.5644(5) 0.1483(4) 0.0427(18) Uani 1 1 d . . .
C42 C 0.12545(16) 0.4973(5) 0.1708(4) 0.0419(18) Uani 1 1 d . . .
C43 C 0.12565(16) 0.4182(5) 0.1280(4) 0.0469(19) Uani 1 1 d . . .
H43A H 0.1438 0.3981 0.1096 0.056 Uiso 1 1 calc R . .
C44 C 0.09926(16) 0.3698(5) 0.1128(4) 0.051(2) Uani 1 1 d . . .
H44A H 0.0990 0.3173 0.0819 0.061 Uiso 1 1 calc R . .
C45 C 0.07314(17) 0.3957(5) 0.1414(4) 0.049(2) Uani 1 1 d . . .
H45A H 0.0548 0.3628 0.1290 0.058 Uiso 1 1 calc R . .
C46 C 0.07374(15) 0.4702(5) 0.1883(4) 0.0393(18) Uani 1 1 d . . .
C47 C 0.02534(15) 0.4467(6) 0.2351(3) 0.0413(18) Uani 1 1 d . . .
C48 C 0.02527(16) 0.3512(5) 0.2377(4) 0.052(2) Uani 1 1 d . . .
H48A H 0.0433 0.3182 0.2307 0.062 Uiso 1 1 calc R . .
C49 C 0.1927(3) 0.1819(9) 0.4982(8) 0.112(4) Uani 1 1 d . . .
H49A H 0.1921 0.2475 0.4923 0.135 Uiso 1 1 calc R . .
C50 C 0.2075(2) 0.1444(9) 0.5571(6) 0.087(3) Uani 1 1 d . . .
H50A H 0.2167 0.1838 0.5937 0.104 Uiso 1 1 calc R . .
C51 C 0.2096(2) 0.0519(9) 0.5651(6) 0.084(3) Uani 1 1 d . . .
H51A H 0.2200 0.0266 0.6074 0.101 Uiso 1 1 calc R . .
C52 C 0.1971(3) -0.0051(8) 0.5139(8) 0.097(3) Uani 1 1 d . . .
H52A H 0.1988 -0.0706 0.5189 0.116 Uiso 1 1 calc R . .
C53 C 0.1814(3) 0.0344(12) 0.4532(7) 0.128(5) Uani 1 1 d . . .
H53A H 0.1725 -0.0043 0.4156 0.153 Uiso 1 1 calc R . .
C54 C 0.1788(3) 0.1272(12) 0.4478(7) 0.131(6) Uani 1 1 d . . .
H54A H 0.1670 0.1539 0.4079 0.157 Uiso 1 1 calc R . .
C55 C 0.1415(3) 0.1216(10) 0.1355(9) 0.154(7) Uani 1 1 d . . .
H55A H 0.1398 0.0955 0.0867 0.230 Uiso 1 1 d R . .
H55B H 0.1582 0.0913 0.1647 0.230 Uiso 1 1 d R . .
H55C H 0.1455 0.1885 0.1331 0.230 Uiso 1 1 d R . .
C56 C 0.1145(4) 0.1070(11) 0.1671(10) 0.171(7) Uani 1 1 d . . .
H56A H 0.1103 0.0395 0.1687 0.206 Uiso 1 1 calc R . .
H56B H 0.0976 0.1368 0.1372 0.206 Uiso 1 1 calc R . .
C57 C 0.1160(4) 0.1448(10) 0.2400(9) 0.148(6) Uani 1 1 d . . .
H57A H 0.1335 0.1162 0.2687 0.177 Uiso 1 1 calc R . .
H57B H 0.1200 0.2123 0.2375 0.177 Uiso 1 1 calc R . .
C58 C 0.0894(4) 0.1310(11) 0.2777(10) 0.160(6) Uani 1 1 d . . .
H58A H 0.0716 0.1478 0.2444 0.192 Uiso 1 1 calc R . .
H58B H 0.0879 0.0638 0.2880 0.192 Uiso 1 1 calc R . .
C59 C 0.0872(4) 0.1795(13) 0.3431(9) 0.175(7) Uani 1 1 d . . .
H59A H 0.0907 0.2463 0.3343 0.209 Uiso 1 1 calc R . .
H59B H 0.1037 0.1579 0.3785 0.209 Uiso 1 1 calc R . .
C60 C 0.0570(4) 0.1700(12) 0.3776(8) 0.167(6) Uani 1 1 d . . .
H60A H 0.0581 0.2073 0.4217 0.250 Uiso 1 1 d R . .
H60B H 0.0537 0.1047 0.3895 0.250 Uiso 1 1 d R . .
H60C H 0.0403 0.1920 0.3440 0.250 Uiso 1 1 d R . .
O1 O 0.0000 1.0000 0.5000 0.200 Uiso 1 2 d S . .
C61 C 0.0097 0.9081 0.5084 0.200 Uiso 0.50 1 d P A 1
H61A H 0.0200 0.8929 0.4669 0.240 Uiso 0.50 1 d P B 1
H61B H -0.0081 0.8701 0.5061 0.240 Uiso 0.50 1 d P C 1
C61' C 0.0186 0.9757 0.5627 0.200 Uiso 0.50 1 d P A 2
H61C H 0.0077 0.9910 0.6032 0.240 Uiso 0.50 1 d P D 2
H61D H 0.0360 1.0153 0.5650 0.240 Uiso 0.50 1 d P E 2
C62 C 0.0299 0.8771 0.5733 0.200 Uiso 1 1 d . . .
H62A H 0.0341 0.8119 0.5694 0.300 Uiso 0.50 1 d P F 1
H62B H 0.0485 0.9113 0.5761 0.300 Uiso 0.50 1 d P G 1
H62C H 0.0199 0.8881 0.6160 0.300 Uiso 0.50 1 d P H 1
H62D H 0.0421 0.8724 0.6184 0.300 Uiso 0.50 1 d P I 2
H62E H 0.0129 0.8357 0.5736 0.300 Uiso 0.50 1 d P J 2
H62F H 0.0417 0.8604 0.5348 0.300 Uiso 0.50 1 d P K 2

loop_
_atom_site_aniso_label
_atom_site_aniso_U_11
_atom_site_aniso_U_22
_atom_site_aniso_U_33
_atom_site_aniso_U_23
_atom_site_aniso_U_13
_atom_site_aniso_U_12
Cr1 0.0529(8) 0.0460(8) 0.0411(7) 0.0020(6) 0.0019(6) -0.0005(6)
Cr3 0.0627(8) 0.0431(8) 0.0348(7) 0.0002(6) 0.0037(6) -0.0010(6)
Cr5 0.0638(12) 0.0444(11) 0.0336(9) 0.000 -0.0012(8) 0.000
Cl1 0.0423(11) 0.0531(13) 0.0554(12) 0.0015(9) 0.0024(9) 0.0005(9)
N1 0.034(4) 0.049(4) 0.047(4) 0.006(3) -0.001(3) 0.005(3)
N2 0.033(3) 0.049(4) 0.038(3) 0.007(3) -0.004(3) -0.008(3)
N3 0.034(3) 0.047(4) 0.038(3) -0.001(3) -0.002(3) -0.002(3)
N4 0.034(3) 0.059(4) 0.033(3) 0.005(3) 0.004(3) -0.002(3)
N5 0.029(3) 0.047(4) 0.034(3) 0.000(3) -0.001(3) 0.001(3)
N6 0.034(3) 0.056(4) 0.039(3) -0.003(3) 0.004(3) -0.003(3)
N7 0.032(3) 0.043(4) 0.037(3) -0.004(3) 0.003(3) 0.000(3)
N8 0.038(4) 0.043(4) 0.044(3) -0.008(3) 0.001(3) 0.005(3)
N9 0.028(3) 0.051(4) 0.047(3) 0.002(3) 0.002(3) 0.003(3)
N10 0.065(5) 0.094(6) 0.057(4) 0.001(4) 0.001(4) 0.002(4)
N11 0.035(3) 0.053(4) 0.041(3) 0.005(3) -0.004(3) -0.004(3)
N12 0.034(3) 0.049(4) 0.043(3) -0.008(3) 0.001(3) -0.002(3)
N13 0.033(3) 0.045(4) 0.043(3) 0.000(3) 0.005(3) -0.001(3)
N14 0.035(3) 0.047(4) 0.049(4) -0.006(3) -0.001(3) 0.003(3)
N15 0.032(5) 0.054(6) 0.034(5) 0.000 -0.001(4) 0.000
N16 0.087(9) 0.067(8) 0.111(9) 0.000 -0.003(7) 0.000
N17 0.038(4) 0.040(4) 0.047(3) 0.000(3) 0.007(3) 0.004(3)
N18 0.033(3) 0.048(4) 0.038(3) -0.005(3) 0.001(3) 0.001(3)
N19 0.045(4) 0.039(4) 0.035(3) 0.003(3) 0.002(3) 0.002(3)
N20 0.032(3) 0.044(4) 0.042(3) 0.000(3) -0.001(3) -0.002(3)
N21 0.034(5) 0.047(5) 0.035(4) 0.000 -0.003(4) 0.000
N22 0.083(9) 0.084(9) 0.087(8) 0.000 0.008(7) 0.000
C1 0.037(5) 0.059(6) 0.054(5) 0.008(4) -0.005(4) -0.003(4)
C2 0.045(5) 0.057(6) 0.075(6) 0.005(5) 0.016(4) 0.003(4)
C3 0.060(6) 0.040(5) 0.085(6) 0.001(4) 0.015(5) 0.001(4)
C4 0.049(5) 0.050(6) 0.057(5) 0.003(4) 0.005(4) 0.004(4)
C5 0.034(4) 0.053(5) 0.039(4) 0.008(4) -0.007(3) -0.002(4)
C6 0.035(4) 0.050(5) 0.035(4) 0.003(4) -0.005(3) -0.003(4)
C7 0.037(4) 0.056(5) 0.047(4) 0.009(4) 0.000(4) -0.001(4)
C8 0.051(5) 0.065(6) 0.049(5) 0.024(4) 0.004(4) 0.009(4)
C9 0.034(4) 0.072(6) 0.049(5) 0.020(4) 0.003(3) 0.001(4)
C10 0.031(4) 0.057(5) 0.035(4) 0.003(4) -0.005(3) -0.002(4)
C11 0.040(4) 0.054(5) 0.039(4) -0.001(4) 0.004(4) -0.011(4)
C12 0.028(4) 0.076(6) 0.050(5) 0.005(4) 0.007(4) 0.012(4)
C13 0.038(4) 0.058(5) 0.045(5) -0.001(4) 0.006(4) 0.003(4)
C14 0.035(4) 0.052(5) 0.040(4) 0.003(4) 0.006(3) -0.004(4)
C15 0.041(4) 0.043(5) 0.034(4) -0.004(3) 0.003(3) 0.001(4)
C16 0.047(5) 0.057(5) 0.048(5) -0.010(4) -0.003(4) 0.002(4)
C17 0.053(5) 0.062(6) 0.058(5) -0.019(4) 0.006(4) 0.010(4)
C18 0.043(5) 0.047(5) 0.057(5) -0.006(4) 0.001(4) 0.010(4)
C19 0.034(4) 0.048(5) 0.048(4) -0.003(4) 0.001(4) -0.001(4)
C20 0.038(4) 0.047(5) 0.046(4) -0.002(4) 0.009(3) 0.002(4)
C21 0.044(5) 0.048(5) 0.056(5) -0.001(4) 0.000(4) 0.003(4)
C22 0.052(5) 0.046(5) 0.062(5) 0.004(4) 0.010(4) 0.008(4)
C23 0.033(4) 0.051(6) 0.063(5) 0.010(4) 0.002(4) 0.008(4)
C24 0.033(4) 0.053(6) 0.051(5) 0.003(4) 0.006(3) -0.006(4)
C25 0.039(4) 0.050(5) 0.051(5) 0.008(4) -0.005(4) -0.001(4)
C26 0.051(5) 0.074(6) 0.047(5) 0.005(4) -0.004(4) -0.005(5)
C27 0.054(5) 0.071(6) 0.033(4) -0.003(4) -0.006(4) -0.007(4)
C28 0.042(5) 0.059(5) 0.044(5) 0.000(4) 0.003(4) -0.008(4)
C29 0.038(4) 0.045(5) 0.041(4) 0.003(4) -0.003(4) -0.012(4)
C30 0.043(5) 0.051(5) 0.043(4) -0.003(4) -0.001(4) -0.008(4)
C31 0.037(5) 0.074(6) 0.056(5) -0.022(5) -0.010(4) -0.005(4)
C32 0.057(6) 0.065(6) 0.072(6) -0.030(5) -0.003(5) 0.002(5)
C33 0.037(4) 0.071(6) 0.057(5) -0.013(5) -0.005(4) 0.011(4)
C34 0.037(4) 0.053(5) 0.040(4) -0.010(4) -0.002(3) -0.008(4)
C35 0.040(4) 0.044(5) 0.050(5) -0.001(4) 0.007(4) 0.004(4)
C36 0.037(5) 0.048(6) 0.088(6) 0.001(5) -0.016(4) 0.007(4)
C37 0.031(4) 0.059(5) 0.058(5) 0.002(4) 0.001(4) -0.004(4)
C38 0.046(5) 0.061(5) 0.050(5) 0.004(4) 0.017(4) 0.008(4)
C39 0.052(5) 0.069(6) 0.045(5) -0.003(4) 0.006(4) 0.002(4)
C40 0.033(4) 0.059(5) 0.055(5) -0.001(4) 0.006(4) 0.002(4)
C41 0.036(4) 0.045(5) 0.047(5) 0.004(4) 0.005(4) 0.002(4)
C42 0.038(4) 0.057(5) 0.031(4) 0.005(4) 0.002(3) 0.003(4)
C43 0.038(4) 0.052(5) 0.051(5) -0.012(4) 0.004(3) 0.001(4)
C44 0.045(5) 0.052(5) 0.056(5) -0.012(4) 0.005(4) 0.003(4)
C45 0.042(5) 0.058(5) 0.044(4) -0.010(4) 0.002(4) -0.008(4)
C46 0.033(4) 0.047(5) 0.038(4) 0.007(4) -0.001(3) 0.002(4)
C47 0.028(4) 0.057(6) 0.038(4) -0.001(4) -0.003(3) 0.001(4)
C48 0.039(4) 0.040(5) 0.080(6) -0.010(4) 0.026(4) -0.010(4)
C49 0.103(9) 0.086(9) 0.143(12) 0.010(9) -0.011(8) -0.019(8)
C50 0.091(8) 0.094(10) 0.074(7) -0.004(6) 0.005(6) 0.000(7)
C51 0.069(7) 0.101(9) 0.081(7) 0.028(7) -0.002(5) -0.002(7)
C52 0.088(8) 0.078(8) 0.124(10) -0.013(8) 0.014(7) -0.023(7)
C53 0.169(14) 0.147(14) 0.068(8) -0.021(9) 0.019(8) -0.083(11)
C54 0.150(12) 0.133(13) 0.099(10) 0.060(9) -0.040(8) -0.075(11)
C55 0.132(12) 0.152(14) 0.184(15) 0.096(12) 0.051(11) 0.049(11)
C56 0.22(2) 0.123(13) 0.177(18) 0.043(13) 0.025(15) 0.050(14)
C57 0.176(16) 0.127(13) 0.152(14) -0.033(10) 0.077(12) -0.042(11)
C58 0.173(17) 0.139(15) 0.172(17) 0.004(12) 0.044(13) -0.023(12)
C59 0.22(2) 0.173(17) 0.133(14) -0.021(13) 0.029(13) -0.030(15)
C60 0.165(16) 0.206(18) 0.133(13) -0.008(12) 0.036(12) -0.020(13)

loop_
_atom_type_symbol
_atom_type_description
_atom_type_scat_dispersion_real
_atom_type_scat_dispersion_imag
_atom_type_scat_source
C C 0.0033 0.0016 'International Tables Vol C Tables 4.2.6.8 and 6.1.1.4'
H H 0.0000 0.0000 'International Tables Vol C Tables 4.2.6.8 and 6.1.1.4'
N N 0.0061 0.0033 'International Tables Vol C Tables 4.2.6.8 and 6.1.1.4'
Cl Cl 0.1484 0.1585 'International Tables Vol C Tables 4.2.6.8 and 6.1.1.4'
Cr Cr 0.3209 0.6236 'International Tables Vol C Tables 4.2.6.8 and 6.1.1.4'
O O 0.0106 0.0060 'International Tables Vol C Tables 4.2.6.8 and 6.1.1.4'

loop_
_geom_angle_atom_site_label_1
_geom_angle_atom_site_label_2
_geom_angle_atom_site_label_3
_geom_angle
_geom_angle_site_symmetry_1
_geom_angle_site_symmetry_3
Cr2 Cr1 N11 86.31(18) . .
Cr2 Cr1 N9 84.74(18) . 2
N11 Cr1 N9 87.3(2) . 2
Cr2 Cr1 N1 84.83(18) . .
N11 Cr1 N1 91.0(2) . .
N9 Cr1 N1 169.5(2) 2 .
Cr2 Cr1 N17 85.72(18) . .
N11 Cr1 N17 172.0(2) . .
N9 Cr1 N17 92.1(2) 2 .
N1 Cr1 N17 88.1(2) . .
Cr2 Cr1 Cr2' 0.85(16) . .
N11 Cr1 Cr2' 85.89(18) . .
N9 Cr1 Cr2' 83.98(18) 2 .
N1 Cr1 Cr2' 85.57(18) . .
N17 Cr1 Cr2' 86.14(17) . .
Cr2 Cr1 Cl1 178.52(11) . .
N11 Cr1 Cl1 94.42(16) . .
N9 Cr1 Cl1 94.00(16) 2 .
N1 Cr1 Cl1 96.45(17) . .
N17 Cr1 Cl1 93.55(16) . .
Cr2' Cr1 Cl1 177.95(11) . .
Cr4 Cr3 Cr2' 179.61(14) . .
Cr4 Cr3 N13 89.42(18) . .
Cr2' Cr3 N13 90.23(19) . .
Cr4 Cr3 N19 89.94(19) . .
Cr2' Cr3 N19 90.41(19) . .
N13 Cr3 N19 179.3(2) . .
Cr4 Cr3 N7 88.90(18) . 2
Cr2' Cr3 N7 91.28(18) . 2
N13 Cr3 N7 89.6(2) . 2
N19 Cr3 N7 90.5(2) . 2
Cr4 Cr3 N3 89.87(18) . .
Cr2' Cr3 N3 89.95(18) . .
N13 Cr3 N3 91.6(2) . .
N19 Cr3 N3 88.3(2) . .
N7 Cr3 N3 178.3(2) 2 .
Cr4 Cr3 Cr4' 0.37(16) . .
Cr2' Cr3 Cr4' 179.29(13) . .
N13 Cr3 Cr4' 89.29(18) . .
N19 Cr3 Cr4' 90.06(18) . .
N7 Cr3 Cr4' 89.25(17) 2 .
N3 Cr3 Cr4' 89.53(18) . .
Cr4 Cr3 Cr2 179.45(14) . .
Cr2' Cr3 Cr2 0.74(16) . .
N13 Cr3 Cr2 90.93(18) . .
N19 Cr3 Cr2 89.71(18) . .
N7 Cr3 Cr2 91.53(17) 2 .
N3 Cr3 Cr2 89.69(18) . .
Cr4' Cr3 Cr2 179.19(13) . .
N2 Cr2 N18 88.1(3) . .
N2 Cr2 N8 165.8(3) . 2
N18 Cr2 N8 89.1(3) . 2
N2 Cr2 N12 90.5(3) . .
N18 Cr2 N12 167.1(3) . .
N8 Cr2 N12 89.0(3) 2 .
N2 Cr2 Cr1 97.5(2) . .
N18 Cr2 Cr1 97.3(2) . .
N8 Cr2 Cr1 96.7(2) 2 .
N12 Cr2 Cr1 95.6(2) . .
N2 Cr2 Cr3 83.6(2) . .
N18 Cr2 Cr3 83.87(19) . .
N8 Cr2 Cr3 82.3(2) 2 .
N12 Cr2 Cr3 83.19(19) . .
Cr1 Cr2 Cr3 178.45(18) . .
Cr3 Cr4 N6 96.5(2) . 2
Cr3 Cr4 N20 95.1(2) . .
N6 Cr4 N20 90.8(3) 2 .
Cr3 Cr4 N14 95.8(2) . .
N6 Cr4 N14 88.6(3) 2 .
N20 Cr4 N14 169.0(3) . .
Cr3 Cr4 N4 94.7(2) . .
N6 Cr4 N4 168.7(3) 2 .
N20 Cr4 N4 89.2(3) . .
N14 Cr4 N4 89.2(3) . .
Cr3 Cr4 Cr5 178.20(17) . .
N6 Cr4 Cr5 85.31(19) 2 .
N20 Cr4 Cr5 84.69(19) . .
N14 Cr4 Cr5 84.3(2) . .
N4 Cr4 Cr5 83.46(19) . .
N8 Cr2' N12 90.8(3) 2 .
N8 Cr2' N2 172.4(3) 2 .
N12 Cr2' N2 91.1(3) . .
N8 Cr2' Cr3 93.4(2) 2 .
N12 Cr2' Cr3 94.5(2) . .
N2 Cr2' Cr3 93.8(2) . .
N8 Cr2' N18 89.6(3) 2 .
N12 Cr2' N18 171.5(3) . .
N2 Cr2' N18 87.4(3) . .
Cr3 Cr2' N18 94.0(2) . .
N8 Cr2' Cr1 86.6(2) 2 .
N12 Cr2' Cr1 85.6(2) . .
N2 Cr2' Cr1 86.2(2) . .
Cr3 Cr2' Cr1 180.0(2) . .
N18 Cr2' Cr1 86.0(2) . .
Cr5 Cr4' N4 94.3(2) . .
Cr5 Cr4' N14 95.1(2) . .
N4 Cr4' N14 89.6(3) . .
Cr5 Cr4' N6 95.9(2) . 2
N4 Cr4' N6 169.7(3) . 2
N14 Cr4' N6 88.5(3) . 2
Cr5 Cr4' N20 95.4(2) . .
N4 Cr4' N20 89.5(3) . .
N14 Cr4' N20 169.5(3) . .
N6 Cr4' N20 90.5(3) 2 .
Cr5 Cr4' Cr3 178.66(18) . .
N4 Cr4' Cr3 84.4(2) . .
N14 Cr4' Cr3 85.1(2) . .
N6 Cr4' Cr3 85.38(19) 2 .
N20 Cr4' Cr3 84.37(19) . .
Cr4' Cr5 Cr4' 179.9(2) 2 .
Cr4' Cr5 N15 90.07(10) 2 .
Cr4' Cr5 N15 90.07(10) . .
Cr4' Cr5 N21 89.93(10) 2 .
Cr4' Cr5 N21 89.93(10) . .
N15 Cr5 N21 180.000(2) . .
Cr4' Cr5 N5 91.12(17) 2 2
Cr4' Cr5 N5 88.89(17) . 2
N15 Cr5 N5 89.23(16) . 2
N21 Cr5 N5 90.77(16) . 2
Cr4' Cr5 N5 88.89(17) 2 .
Cr4' Cr5 N5 91.12(17) . .
N15 Cr5 N5 89.23(16) . .
N21 Cr5 N5 90.77(16) . .
N5 Cr5 N5 178.5(3) 2 .
Cr4' Cr5 Cr4 0.11(17) 2 2
Cr4' Cr5 Cr4 179.82(15) . 2
N15 Cr5 Cr4 90.08(9) . 2
N21 Cr5 Cr4 89.92(9) . 2
N5 Cr5 Cr4 91.23(16) 2 2
N5 Cr5 Cr4 88.77(16) . 2
Cr4' Cr5 Cr4 179.82(15) 2 .
Cr4' Cr5 Cr4 0.11(17) . .
N15 Cr5 Cr4 90.08(9) . .
N21 Cr5 Cr4 89.92(9) . .
N5 Cr5 Cr4 88.77(16) 2 .
N5 Cr5 Cr4 91.23(16) . .
Cr4 Cr5 Cr4 179.84(18) 2 .
C5 N1 C1 118.0(7) . .
C5 N1 Cr1 122.4(5) . .
C1 N1 Cr1 118.5(5) . .
C6 N2 C5 122.7(6) . .
C6 N2 Cr2 126.1(5) . .
C5 N2 Cr2 110.8(4) . .
C6 N2 Cr2' 116.1(5) . .
C5 N2 Cr2' 119.9(5) . .
Cr2 N2 Cr2' 10.71(13) . .
C6 N3 C10 120.9(6) . .
C6 N3 Cr3 119.2(5) . .
C10 N3 Cr3 119.7(5) . .
C11 N4 C10 122.5(6) . .
C11 N4 Cr4' 114.2(5) . .
C10 N4 Cr4' 122.9(5) . .
C11 N4 Cr4 123.8(5) . .
C10 N4 Cr4 113.7(4) . .
Cr4' N4 Cr4 10.72(13) . .
C14 N5 C11 120.3(6) . .
C14 N5 Cr5 121.7(4) . .
C11 N5 Cr5 118.0(4) . .
C14 N6 C15 122.7(6) . .
C14 N6 Cr4 123.5(5) . 2
C15 N6 Cr4 113.7(4) . 2
C14 N6 Cr4' 113.9(5) . 2
C15 N6 Cr4' 123.3(4) . 2
Cr4 N6 Cr4' 10.74(13) 2 2
C15 N7 C19 120.3(6) . .
C15 N7 Cr3 121.2(4) . 2
C19 N7 Cr3 118.4(4) . 2
C20 N8 C19 121.5(6) . .
C20 N8 Cr2' 120.0(5) . 2
C19 N8 Cr2' 117.1(5) . 2
C20 N8 Cr2 111.9(5) . 2
C19 N8 Cr2 126.3(5) . 2
Cr2' N8 Cr2 10.73(13) 2 2
C24 N9 C20 117.0(6) . .
C24 N9 Cr1 119.3(5) . 2
C20 N9 Cr1 122.9(5) . 2
C12 N10 C13 117.8(7) . .
C29 N11 C25 117.7(6) . .
C29 N11 Cr1 122.4(4) . .
C25 N11 Cr1 119.9(5) . .
C29 N12 C30 121.4(6) . .
C29 N12 Cr2' 123.6(5) . .
C30 N12 Cr2' 114.8(5) . .
C29 N12 Cr2 114.1(5) . .
C30 N12 Cr2 124.5(5) . .
Cr2' N12 Cr2 10.70(13) . .
C34 N13 C30 120.8(6) . .
C34 N13 Cr3 120.7(5) . .
C30 N13 Cr3 118.5(5) . .
C34 N14 C35 121.8(6) . .
C34 N14 Cr4' 123.6(5) . .
C35 N14 Cr4' 114.4(5) . .
C34 N14 Cr4 114.3(5) . .
C35 N14 Cr4 123.9(5) . .
Cr4' N14 Cr4 10.74(13) . .
C35 N15 C35 118.1(9) . 2
C35 N15 Cr5 120.9(5) . .
C35 N15 Cr5 120.9(5) 2 .
C36 N16 C36 118.0(11) . 2
C37 N17 C41 117.8(6) . .
C37 N17 Cr1 121.0(5) . .
C41 N17 Cr1 121.1(5) . .
C41 N18 C42 122.2(6) . .
C41 N18 Cr2 113.5(5) . .
C42 N18 Cr2 124.3(5) . .
C41 N18 Cr2' 122.5(5) . .
C42 N18 Cr2' 115.3(4) . .
Cr2 N18 Cr2' 10.68(13) . .
C46 N19 C42 120.3(6) . .
C46 N19 Cr3 120.0(5) . .
C42 N19 Cr3 119.7(5) . .
C47 N20 C46 121.7(6) . .
C47 N20 Cr4 123.8(5) . .
C46 N20 Cr4 114.4(5) . .
C47 N20 Cr4' 114.2(5) . .
C46 N20 Cr4' 124.1(5) . .
Cr4 N20 Cr4' 10.73(13) . .
C47 N21 C47 119.2(9) . 2
C47 N21 Cr5 120.4(4) . .
C47 N21 Cr5 120.4(4) 2 .
C48 N22 C48 118.7(11) . 2
N1 C1 C2 123.0(7) . .
C1 C2 C3 119.0(8) . .
C4 C3 C2 119.2(8) . .
C3 C4 C5 119.5(8) . .
N1 C5 N2 113.9(7) . .
N1 C5 C4 121.2(7) . .
N2 C5 C4 124.6(7) . .
N3 C6 N2 114.0(6) . .
N3 C6 C7 119.6(6) . .
N2 C6 C7 126.3(7) . .
C8 C7 C6 119.5(7) . .
C7 C8 C9 120.4(7) . .
C10 C9 C8 119.7(7) . .
N3 C10 C9 119.9(6) . .
N3 C10 N4 113.7(6) . .
C9 C10 N4 126.2(6) . .
N5 C11 N4 115.7(6) . .
N5 C11 C12 118.6(6) . .
N4 C11 C12 125.5(6) . .
N10 C12 C11 122.3(7) . .
C14 C13 N10 121.8(7) . .
N5 C14 C13 119.1(6) . .
N5 C14 N6 113.1(6) . .
C13 C14 N6 127.7(6) . .
N7 C15 C16 120.4(6) . .
N7 C15 N6 113.4(6) . .
C16 C15 N6 126.1(6) . .
C17 C16 C15 119.4(7) . .
C16 C17 C18 120.1(7) . .
C19 C18 C17 118.5(7) . .
N7 C19 C18 121.1(6) . .
N7 C19 N8 113.5(6) . .
C18 C19 N8 125.4(7) . .
N9 C20 N8 112.9(6) . .
N9 C20 C21 120.6(7) . .
N8 C20 C21 126.4(7) . .
C22 C21 C20 120.4(7) . .
C21 C22 C23 119.3(8) . .
C24 C23 C22 118.5(7) . .
C23 C24 N9 124.1(7) . .
N11 C25 C26 123.8(7) . .
C27 C26 C25 118.0(7) . .
C26 C27 C28 119.7(7) . .
C27 C28 C29 120.6(7) . .
N11 C29 N12 113.2(6) . .
N11 C29 C28 120.2(6) . .
N12 C29 C28 126.6(7) . .
N13 C30 N12 114.6(6) . .
N13 C30 C31 119.0(7) . .
N12 C30 C31 126.3(7) . .
C32 C31 C30 119.7(7) . .
C31 C32 C33 121.5(8) . .
C32 C33 C34 118.5(7) . .
N13 C34 C33 120.2(6) . .
N13 C34 N14 113.4(6) . .
C33 C34 N14 126.3(7) . .
C36 C35 N15 120.3(7) . .
C36 C35 N14 126.8(7) . .
N15 C35 N14 112.8(7) . .
C35 C36 N16 121.5(8) . .
N17 C37 C38 124.2(7) . .
C37 C38 C39 118.2(7) . .
C38 C39 C40 119.0(7) . .
C39 C40 C41 121.0(7) . .
N18 C41 N17 114.8(6) . .
N18 C41 C40 125.3(6) . .
N17 C41 C40 119.6(6) . .
N18 C42 N19 113.5(6) . .
N18 C42 C43 126.6(6) . .
N19 C42 C43 119.8(7) . .
C44 C43 C42 118.9(7) . .
C43 C44 C45 121.2(7) . .
C44 C45 C46 119.4(7) . .
N19 C46 C45 120.1(6) . .
N19 C46 N20 113.7(6) . .
C45 C46 N20 126.1(6) . .
N21 C47 C48 119.6(7) . .
N21 C47 N20 113.7(7) . .
C48 C47 N20 126.5(7) . .
N22 C48 C47 121.3(8) . .
C54 C49 C50 119.9(12) . .
C49 C50 C51 120.9(11) . .
C52 C51 C50 120.6(11) . .
C51 C52 C53 118.2(12) . .
C54 C53 C52 119.9(12) . .
C49 C54 C53 120.3(13) . .
C55 C56 C57 111.6(18) . .
C58 C57 C56 115.7(17) . .
C59 C58 C57 118.6(16) . .
C58 C59 C60 116.7(15) . .
C61 O1 C61 180.0 . 5_576
C61 O1 C61' 118.6 . 5_576
C61 O1 C61' 61.4 5_576 5_576
C61 O1 C61' 61.4 . .
C61 O1 C61' 118.6 5_576 .
C61' O1 C61' 180.0 5_576 .
O1 C61 C62 121.7 . .
O1 C61' C62 120.2 . .
C61 C62 C61' 56.7 . .

loop_
_geom_bond_atom_site_label_1
_geom_bond_atom_site_label_2
_geom_bond_distance
_geom_bond_site_symmetry_2
Cr1 Cr2 2.097(4) .
Cr1 N11 2.097(6) .
Cr1 N9 2.100(6) 2
Cr1 N1 2.111(6) .
Cr1 N17 2.113(6) .
Cr1 Cr2' 2.475(4) .
Cr1 Cl1 2.541(2) .
Cr3 Cr4 2.024(3) .
Cr3 Cr2' 2.046(4) .
Cr3 N13 2.050(6) .
Cr3 N19 2.055(6) .
Cr3 N7 2.055(5) 2
Cr3 N3 2.059(6) .
Cr3 Cr4' 2.404(4) .
Cr3 Cr2 2.425(4) .
Cr2 N2 2.031(6) .
Cr2 N18 2.033(6) .
Cr2 N8 2.043(6) 2
Cr2 N12 2.047(6) .
Cr4 N6 2.027(6) 2
Cr4 N20 2.034(7) .
Cr4 N14 2.034(7) .
Cr4 N4 2.041(6) .
Cr4 Cr5 2.397(3) .
Cr2' N8 2.010(6) 2
Cr2' N12 2.017(6) .
Cr2' N2 2.041(7) .
Cr2' N18 2.048(6) .
Cr4' Cr5 2.017(3) .
Cr4' N4 2.030(6) .
Cr4' N14 2.030(7) .
Cr4' N6 2.036(6) 2
Cr4' N20 2.036(7) .
Cr5 Cr4' 2.017(3) 2
Cr5 N15 2.031(9) .
Cr5 N21 2.034(8) .
Cr5 N5 2.036(5) 2
Cr5 N5 2.036(5) .
Cr5 Cr4 2.397(3) 2
N1 C5 1.358(8) .
N1 C1 1.359(9) .
N2 C6 1.371(8) .
N2 C5 1.384(9) .
N3 C6 1.362(8) .
N3 C10 1.365(8) .
N4 C11 1.373(8) .
N4 C10 1.390(9) .
N5 C14 1.360(8) .
N5 C11 1.363(8) .
N6 C14 1.386(8) .
N6 C15 1.395(8) .
N6 Cr4 2.027(6) 2
N6 Cr4' 2.036(6) 2
N7 C15 1.365(8) .
N7 C19 1.372(8) .
N7 Cr3 2.055(5) 2
N8 C20 1.381(9) .
N8 C19 1.389(9) .
N8 Cr2' 2.010(6) 2
N8 Cr2 2.043(6) 2
N9 C24 1.360(9) .
N9 C20 1.377(9) .
N9 Cr1 2.100(6) 2
N10 C12 1.323(9) .
N10 C13 1.382(9) .
N11 C29 1.363(9) .
N11 C25 1.365(8) .
N12 C29 1.380(8) .
N12 C30 1.380(9) .
N13 C34 1.375(9) .
N13 C30 1.379(9) .
N14 C34 1.386(8) .
N14 C35 1.394(9) .
N15 C35 1.368(8) .
N15 C35 1.368(8) 2
N16 C36 1.352(9) .
N16 C36 1.352(9) 2
N17 C37 1.354(8) .
N17 C41 1.378(8) .
N18 C41 1.373(8) .
N18 C42 1.379(9) .
N19 C46 1.364(8) .
N19 C42 1.380(8) .
N20 C47 1.379(9) .
N20 C46 1.389(8) .
N21 C47 1.372(8) .
N21 C47 1.372(8) 2
N22 C48 1.356(8) .
N22 C48 1.356(8) 2
C1 C2 1.368(11) .
C2 C3 1.390(10) .
C3 C4 1.373(10) .
C4 C5 1.404(10) .
C6 C7 1.394(9) .
C7 C8 1.366(9) .
C8 C9 1.379(10) .
C9 C10 1.376(10) .
C11 C12 1.394(9) .
C13 C14 1.366(9) .
C15 C16 1.390(9) .
C16 C17 1.383(10) .
C17 C18 1.409(10) .
C18 C19 1.379(10) .
C20 C21 1.401(10) .
C21 C22 1.349(10) .
C22 C23 1.405(10) .
C23 C24 1.350(10) .
C25 C26 1.376(10) .
C26 C27 1.368(10) .
C27 C28 1.380(10) .
C28 C29 1.389(9) .
C30 C31 1.390(10) .
C31 C32 1.367(10) .
C32 C33 1.383(10) .
C33 C34 1.385(10) .
C35 C36 1.351(11) .
C37 C38 1.373(10) .
C38 C39 1.380(10) .
C39 C40 1.382(10) .
C40 C41 1.396(9) .
C42 C43 1.392(10) .
C43 C44 1.370(10) .
C44 C45 1.373(10) .
C45 C46 1.382(10) .
C47 C48 1.375(10) .
C49 C54 1.334(16) .
C49 C50 1.341(15) .
C50 C51 1.341(14) .
C51 C52 1.339(14) .
C52 C53 1.394(16) .
C53 C54 1.344(18) .
C55 C56 1.403(18) .
C56 C57 1.460(19) .
C57 C58 1.443(18) .
C58 C59 1.416(18) .
C59 C60 1.545(19) .
O1 C61 1.3962 .
O1 C61 1.3962 5_576
O1 C61' 1.4103 5_576
O1 C61' 1.4103 .
C61 C62 1.5035 .
C61' C62 1.5121 .
